data_7054619
loop_
_publ_author_name
'Maurya, Mannar R.'
'Dhaka, Sarita'
'Avecilla, Fernando'

_publ_section_title
;
 Oxidation of secondary alcohols by conventional and microwave-assisted
 methods using molybdenum complexes of ONO donor ligands
;
_journal_issue 3
_journal_name_full 'New J. Chem.'
_journal_page_first 2130
_journal_paper_doi 10.1039/C4NJ02208D
_journal_volume 39
_journal_year 2015
_chemical_formula_moiety 'C22 H20 Mo N6 O6, C2 H6 O S'
_chemical_formula_sum 'C24 H26 Mo N6 O7 S'
_chemical_formula_weight 638.51
_chemical_name_systematic
; 
 ? 
;
_space_group_IT_number 2
_symmetry_cell_setting triclinic
_symmetry_space_group_name_Hall '-P 1'
_symmetry_space_group_name_H-M 'P -1'
_atom_sites_solution_hydrogens geom
_atom_sites_solution_primary direct
_atom_sites_solution_secondary difmap
_audit_creation_method SHELXL-97
_audit_update_record
;
2014-12-02 deposited with the CCDC.
2015-01-07 downloaded from the CCDC.
;
_cell_angle_alpha 98.512(7)
_cell_angle_beta 91.457(6)
_cell_angle_gamma 90.513(7)
_cell_formula_units_Z 2
_cell_length_a 7.3114(10)
_cell_length_b 13.174(2)
_cell_length_c 13.6623(19)
_cell_measurement_temperature 100(2)
_cell_volume 1300.9(3)
_computing_cell_refinement 'SAINT V7.68A (Bruker: Madison, 2009 ) in Apex2 suite'
_computing_data_collection 'Apex2, Bruker Instrument Service v2010, 1-2'
_computing_data_reduction 'SAINT and XPREP Version 2008/2 (Sheldrick, Bruker AXS Inc.)'
_computing_molecular_graphics 'Bruker SHELXTL'
_computing_publication_material 'Bruker SHELXTL'
_computing_structure_refinement 'XL Version 2008/4 (George M. Sheldrick, Acta Cryst. (2008). A64, 112-122)'
_computing_structure_solution 'XS Version 2008/1 (George M. Sheldrick, Acta Cryst. (2008). A64, 112-122)'
_diffrn_ambient_temperature 100(2)
_diffrn_measured_fraction_theta_full 0.974
_diffrn_measured_fraction_theta_max 0.932
_diffrn_measurement_device_type 'CCD area detector'
_diffrn_measurement_method 'phi and omega scans'
_diffrn_radiation_monochromator graphite
_diffrn_radiation_source 'fine-focus sealed tube'
_diffrn_radiation_type MoK\a
_diffrn_radiation_wavelength 0.71073
_diffrn_reflns_av_R_equivalents 0.1632
_diffrn_reflns_av_sigmaI/netI 0.2156
_diffrn_reflns_limit_h_max 8
_diffrn_reflns_limit_h_min -9
_diffrn_reflns_limit_k_max 16
_diffrn_reflns_limit_k_min -16
_diffrn_reflns_limit_l_max 16
_diffrn_reflns_limit_l_min -15
_diffrn_reflns_number 18084
_diffrn_reflns_theta_full 25.00
_diffrn_reflns_theta_max 26.20
_diffrn_reflns_theta_min 1.51
_exptl_absorpt_coefficient_mu 0.641
_exptl_absorpt_correction_T_max 0.9829
_exptl_absorpt_correction_T_min 0.9387
_exptl_absorpt_correction_type multi-scan
_exptl_absorpt_process_details 'North et al., 1968'
_exptl_crystal_colour orange
_exptl_crystal_density_diffrn 1.630
_exptl_crystal_density_method 'not measured'
_exptl_crystal_description Block
_exptl_crystal_F_000 652
_exptl_crystal_size_max 0.10
_exptl_crystal_size_mid 0.06
_exptl_crystal_size_min 0.03
_refine_diff_density_max 1.167
_refine_diff_density_min -1.259
_refine_diff_density_rms 0.178
_refine_ls_extinction_method none
_refine_ls_goodness_of_fit_ref 1.112
_refine_ls_hydrogen_treatment mixed
_refine_ls_matrix_type full
_refine_ls_number_parameters 368
_refine_ls_number_reflns 4867
_refine_ls_number_restraints 0
_refine_ls_restrained_S_all 1.112
_refine_ls_R_factor_all 0.1703
_refine_ls_R_factor_gt 0.0830
_refine_ls_shift/su_max 0.000
_refine_ls_shift/su_mean 0.000
_refine_ls_structure_factor_coef Fsqd
_refine_ls_weighting_details 'calc w=1/[\s^2^(Fo^2^)+(0.0602P)^2^+12.7520P] where P=(Fo^2^+2Fc^2^)/3'
_refine_ls_weighting_scheme calc
_refine_ls_wR_factor_gt 0.1915
_refine_ls_wR_factor_ref 0.2258
_reflns_number_gt 2699
_reflns_number_total 4867
_reflns_threshold_expression >2sigma(I)
_cod_data_source_file c4nj02208d2.cif
_cod_data_source_block manar177
_cod_depositor_comments
;
The following automatic conversions were performed:

'_symmetry_cell_setting' value 'Triclinic' changed to 'triclinic'
according to
/usr/data/users/saulius/crontab/automatic-downloads/rss-feeds/RSC/lib/dictionaries/cif_core.dic
dictionary named 'cif_core.dic' version 2.4.2 from 2011-04-26.

Automatic conversion script
Id: cif_fix_values 2935 2014-11-11 08:27:57Z andrius 

 Adding full bibliography for 7054618--7054619.cif.
;
_cod_original_sg_symbol_Hall -P1
_cod_original_sg_symbol_H-M P-1
_cod_database_code 7054619

loop_
_symmetry_equiv_pos_as_xyz
'x, y, z'
'-x, -y, -z'

loop_
_atom_site_label
_atom_site_type_symbol
_atom_site_fract_x
_atom_site_fract_y
_atom_site_fract_z
_atom_site_U_iso_or_equiv
_atom_site_adp_type
_atom_site_occupancy
_atom_site_symmetry_multiplicity
_atom_site_calc_flag
_atom_site_refinement_flags
Mo1 Mo 0.68181(14) 0.24824(8) 0.05404(7) 0.0152(3) Uani 1 1 d .
S1 S 0.2836(5) 0.5600(2) 0.2238(2) 0.0325(8) Uani 1 1 d .
O1M O 0.9495(10) 0.2319(6) 0.1404(5) 0.0238(19) Uani 1 1 d .
H1M H 0.9358 0.2192 0.2051 0.029 Uiso 1 1 calc R
O1 O 0.4840(10) 0.2329(6) -0.0155(5) 0.0208(18) Uani 1 1 d .
O1S O 0.3170(13) 0.4680(6) 0.2750(6) 0.039(2) Uani 1 1 d .
C1 C 0.9608(14) 0.1025(9) -0.1971(8) 0.018(3) Uani 1 1 d .
C1M C 1.1334(14) 0.2381(9) 0.1105(9) 0.022(3) Uani 1 1 d .
H1M1 H 1.1359 0.2644 0.0486 0.033 Uiso 1 1 calc R
H1M2 H 1.1861 0.1710 0.1027 0.033 Uiso 1 1 calc R
H1M3 H 1.2026 0.2831 0.1599 0.033 Uiso 1 1 calc R
C1S C 0.157(2) 0.5144(12) 0.1133(10) 0.056(4) Uani 1 1 d .
H1S1 H 0.2268 0.4631 0.0733 0.084 Uiso 1 1 calc R
H1S2 H 0.1338 0.5704 0.0772 0.084 Uiso 1 1 calc R
H1S3 H 0.0436 0.4849 0.1294 0.084 Uiso 1 1 calc R
N1 N 1.0278(12) -0.0129(7) -0.3428(6) 0.020(2) Uani 1 1 d .
O2 O 0.7248(10) 0.3771(5) 0.0760(5) 0.0228(19) Uani 1 1 d .
N2 N 0.8213(11) 0.0425(7) -0.0579(6) 0.016(2) Uani 1 1 d .
C2 C 0.9633(13) 0.0052(8) -0.2517(7) 0.013(2) Uani 1 1 d .
H2 H 0.9182 -0.0497 -0.2235 0.016 Uiso 1 1 calc R
C2S C 0.4931(18) 0.5872(10) 0.1703(10) 0.039(3) Uani 1 1 d .
H2S1 H 0.5838 0.6071 0.2218 0.059 Uiso 1 1 calc R
H2S2 H 0.4763 0.6421 0.1321 0.059 Uiso 1 1 calc R
H2S3 H 0.5329 0.5271 0.1281 0.059 Uiso 1 1 calc R
C3 C 1.0937(14) 0.0674(9) -0.3809(8) 0.021(3) Uani 1 1 d .
H3 H 1.1378 0.0557 -0.4448 0.025 Uiso 1 1 calc R
O3 O 0.8482(9) 0.2174(5) -0.0602(5) 0.0164(17) Uani 1 1 d .
N3 N 0.7316(11) 0.0795(7) 0.0300(6) 0.016(2) Uani 1 1 d .
O4 O 0.2694(11) 0.3764(6) 0.6219(5) 0.026(2) Uani 1 1 d .
N4 N 0.3609(11) 0.2818(6) 0.4387(6) 0.016(2) Uani 1 1 d .
C4 C 1.1003(13) 0.1670(8) -0.3307(8) 0.015(2) Uani 1 1 d .
H4 H 1.1507 0.2202 -0.3593 0.018 Uiso 1 1 calc R
O5 O 0.5965(10) 0.2175(5) 0.1767(5) 0.0168(17) Uani 1 1 d .
N5 N 0.3188(12) 0.3848(7) 0.4600(7) 0.017(2) Uani 1 1 d .
H5N H 0.318(13) 0.416(7) 0.409(7) 0.01(3) Uiso 1 1 d .
C5 C 1.0307(13) 0.1843(8) -0.2383(7) 0.013(2) Uani 1 1 d .
H5 H 1.0301 0.2503 -0.2031 0.015 Uiso 1 1 calc R
C6 C 0.8711(14) 0.1203(9) -0.0990(8) 0.015(2) Uani 1 1 d .
N6 N 0.0991(12) 0.6758(7) 0.6784(7) 0.020(2) Uani 1 1 d .
C7 C 0.6822(14) 0.0113(9) 0.0818(8) 0.018(3) Uani 1 1 d .
H7 H 0.709(13) -0.065(8) 0.064(7) 0.02(3) Uiso 1 1 d .
C8 C 0.5924(14) 0.0334(8) 0.1760(8) 0.015(2) Uani 1 1 d .
C9 C 0.5464(14) -0.0462(8) 0.2267(7) 0.014(2) Uani 1 1 d .
H9 H 0.5706 -0.1129 0.1976 0.017 Uiso 1 1 calc R
C10 C 0.4664(14) -0.0321(9) 0.3186(8) 0.017(3) Uani 1 1 d .
C11 C 0.4291(13) 0.0691(8) 0.3595(8) 0.015(2) Uani 1 1 d .
H11 H 0.3751 0.0811 0.4210 0.018 Uiso 1 1 calc R
C12 C 0.4699(14) 0.1524(9) 0.3116(8) 0.018(3) Uani 1 1 d .
C13 C 0.5555(14) 0.1366(8) 0.2198(8) 0.016(3) Uani 1 1 d .
C14 C 0.4171(15) -0.1206(8) 0.3700(8) 0.018(3) Uani 1 1 d .
H14A H 0.3518 -0.1716 0.3245 0.027 Uiso 1 1 calc R
H14B H 0.3412 -0.0972 0.4249 0.027 Uiso 1 1 calc R
H14C H 0.5265 -0.1498 0.3936 0.027 Uiso 1 1 calc R
C15 C 0.4242(14) 0.2578(9) 0.3521(8) 0.016(3) Uani 1 1 d .
H15 H 0.433(13) 0.309(8) 0.316(8) 0.02(3) Uiso 1 1 d .
C16 C 0.2700(14) 0.4261(9) 0.5519(8) 0.018(3) Uani 1 1 d .
C17 C 0.2140(14) 0.5348(8) 0.5654(8) 0.014(2) Uani 1 1 d .
C18 C 0.2122(15) 0.5964(9) 0.4914(8) 0.020(3) Uani 1 1 d .
H18 H 0.2502 0.5702 0.4283 0.025 Uiso 1 1 calc R
C19 C 0.1534(15) 0.6977(9) 0.5114(8) 0.022(3) Uani 1 1 d .
H19 H 0.1524 0.7404 0.4629 0.026 Uiso 1 1 calc R
C20 C 0.0972(14) 0.7319(9) 0.6056(8) 0.021(3) Uani 1 1 d .
H20 H 0.0550 0.7988 0.6192 0.026 Uiso 1 1 calc R
C21 C 0.1564(14) 0.5800(9) 0.6569(8) 0.019(3) Uani 1 1 d .
H21 H 0.1578 0.5401 0.7076 0.023 Uiso 1 1 calc R

loop_
_atom_site_aniso_label
_atom_site_aniso_U_11
_atom_site_aniso_U_22
_atom_site_aniso_U_33
_atom_site_aniso_U_23
_atom_site_aniso_U_13
_atom_site_aniso_U_12
Mo1 0.0192(5) 0.0131(6) 0.0134(5) 0.0018(4) 0.0046(4) 0.0012(4)
S1 0.052(2) 0.024(2) 0.0227(18) 0.0083(14) 0.0049(15) 0.0080(16)
O1M 0.021(4) 0.039(5) 0.010(4) -0.001(4) 0.001(3) 0.000(4)
O1 0.023(4) 0.017(5) 0.022(5) 0.001(3) 0.002(3) 0.002(3)
O1S 0.077(7) 0.026(5) 0.016(5) 0.009(4) 0.007(4) 0.012(5)
C1 0.011(6) 0.030(8) 0.012(6) 0.004(5) -0.003(4) 0.003(5)
C1M 0.012(6) 0.024(7) 0.032(7) 0.005(5) 0.006(5) -0.001(5)
C1S 0.066(11) 0.071(12) 0.036(9) 0.030(8) -0.009(8) -0.024(9)
N1 0.020(5) 0.025(6) 0.015(5) -0.003(4) -0.003(4) 0.003(4)
O2 0.030(5) 0.010(4) 0.027(5) -0.003(3) 0.011(4) -0.003(4)
N2 0.011(5) 0.018(6) 0.018(5) 0.002(4) -0.003(4) 0.002(4)
C2 0.016(6) 0.010(6) 0.013(6) -0.001(5) -0.003(5) -0.009(5)
C2S 0.047(9) 0.034(9) 0.040(9) 0.016(7) 0.005(7) 0.001(7)
C3 0.015(6) 0.036(8) 0.014(6) 0.010(6) 0.003(5) -0.001(5)
O3 0.022(4) 0.010(4) 0.016(4) -0.002(3) 0.004(3) 0.002(3)
N3 0.018(5) 0.020(6) 0.010(5) -0.002(4) 0.009(4) 0.006(4)
O4 0.046(5) 0.017(5) 0.015(5) 0.003(4) 0.007(4) 0.004(4)
N4 0.020(5) 0.010(5) 0.018(5) 0.002(4) 0.005(4) 0.005(4)
C4 0.012(6) 0.016(7) 0.016(6) 0.000(5) -0.002(5) -0.005(5)
O5 0.025(4) 0.009(4) 0.016(4) 0.002(3) 0.003(3) -0.001(3)
N5 0.024(5) 0.018(6) 0.010(5) 0.003(4) 0.001(4) 0.007(4)
C5 0.020(6) 0.003(6) 0.013(6) -0.004(4) -0.006(5) 0.000(5)
C6 0.015(6) 0.019(7) 0.013(6) 0.004(5) -0.005(5) -0.002(5)
N6 0.025(5) 0.015(6) 0.019(5) 0.001(4) 0.003(4) 0.007(4)
C7 0.018(6) 0.018(7) 0.017(6) -0.001(5) -0.003(5) 0.002(5)
C8 0.013(6) 0.015(6) 0.017(6) 0.002(5) -0.004(4) 0.003(5)
C9 0.020(6) 0.010(6) 0.012(6) -0.003(5) -0.007(5) 0.003(5)
C10 0.013(6) 0.028(7) 0.009(6) 0.003(5) -0.004(4) -0.002(5)
C11 0.013(6) 0.023(7) 0.008(6) 0.000(5) 0.001(4) 0.000(5)
C12 0.013(6) 0.028(7) 0.013(6) 0.002(5) 0.001(5) 0.003(5)
C13 0.015(6) 0.018(7) 0.014(6) -0.001(5) -0.004(5) -0.001(5)
C14 0.021(6) 0.022(7) 0.012(6) 0.007(5) 0.003(5) -0.001(5)
C15 0.018(6) 0.012(7) 0.018(7) 0.003(5) -0.001(5) -0.001(5)
C16 0.019(6) 0.021(7) 0.013(7) -0.001(5) -0.003(5) -0.003(5)
C17 0.015(6) 0.014(6) 0.011(6) -0.002(5) -0.004(4) -0.004(5)
C18 0.024(6) 0.032(8) 0.004(6) -0.005(5) 0.002(5) 0.001(5)
C19 0.031(7) 0.015(7) 0.020(7) 0.004(5) -0.006(5) 0.001(5)
C20 0.024(6) 0.009(6) 0.030(7) -0.003(5) 0.002(5) -0.003(5)
C21 0.022(6) 0.027(8) 0.008(6) 0.001(5) -0.003(5) -0.007(5)

loop_
_atom_type_symbol
_atom_type_description
_atom_type_scat_dispersion_real
_atom_type_scat_dispersion_imag
_atom_type_scat_source
C C 0.0033 0.0016 'International Tables Vol C Tables 4.2.6.8 and 6.1.1.4'
H H 0.0000 0.0000 'International Tables Vol C Tables 4.2.6.8 and 6.1.1.4'
N N 0.0061 0.0033 'International Tables Vol C Tables 4.2.6.8 and 6.1.1.4'
O O 0.0106 0.0060 'International Tables Vol C Tables 4.2.6.8 and 6.1.1.4'
Mo Mo -1.6832 0.6857 'International Tables Vol C Tables 4.2.6.8 and 6.1.1.4'
S S 0.1246 0.1234 'International Tables Vol C Tables 4.2.6.8 and 6.1.1.4'

loop_
_geom_angle_atom_site_label_1
_geom_angle_atom_site_label_2
_geom_angle_atom_site_label_3
_geom_angle
O1 Mo1 O2 105.8(4)
O1 Mo1 O5 100.2(3)
O2 Mo1 O5 103.9(3)
O1 Mo1 O3 95.6(3)
O2 Mo1 O3 96.4(3)
O5 Mo1 O3 149.6(3)
O1 Mo1 N3 91.8(3)
O2 Mo1 N3 160.0(3)
O5 Mo1 N3 81.6(3)
O3 Mo1 N3 72.1(3)
O1 Mo1 O1M 167.9(3)
O2 Mo1 O1M 86.1(3)
O5 Mo1 O1M 77.9(3)
O3 Mo1 O1M 81.2(3)
N3 Mo1 O1M 76.1(3)
O1S S1 C2S 106.2(6)
O1S S1 C1S 106.2(6)
C2S S1 C1S 98.4(7)
C1M O1M Mo1 129.9(6)
C2 C1 C5 118.7(9)
C2 C1 C6 120.5(10)
C5 C1 C6 120.5(10)
C2 N1 C3 117.3(10)
C6 N2 N3 108.3(9)
N1 C2 C1 122.7(10)
N1 C3 C4 123.9(10)
C6 O3 Mo1 118.4(6)
C7 N3 N2 115.6(9)
C7 N3 Mo1 129.3(7)
N2 N3 Mo1 115.0(6)
C15 N4 N5 112.7(9)
C5 C4 C3 117.9(10)
C13 O5 Mo1 139.6(7)
C16 N5 N4 120.8(9)
C4 C5 C1 119.4(10)
N2 C6 O3 124.5(9)
N2 C6 C1 119.5(10)
O3 C6 C1 116.0(9)
C20 N6 C21 116.8(9)
N3 C7 C8 124.3(10)
C9 C8 C13 118.8(10)
C9 C8 C7 119.7(10)
C13 C8 C7 121.4(10)
C8 C9 C10 123.7(10)
C9 C10 C11 116.6(10)
C9 C10 C14 121.8(10)
C11 C10 C14 121.6(9)
C12 C11 C10 122.5(10)
C11 C12 C13 119.9(10)
C11 C12 C15 122.7(9)
C13 C12 C15 117.4(10)
O5 C13 C12 118.7(10)
O5 C13 C8 122.8(9)
C12 C13 C8 118.4(10)
N4 C15 C12 122.4(10)
O4 C16 N5 122.5(10)
O4 C16 C17 120.8(9)
N5 C16 C17 116.7(9)
C21 C17 C18 116.1(10)
C21 C17 C16 119.2(10)
C18 C17 C16 124.7(9)
C17 C18 C19 120.2(10)
C20 C19 C18 117.3(10)
N6 C20 C19 124.2(10)
N6 C21 C17 125.3(10)

loop_
_geom_bond_atom_site_label_1
_geom_bond_atom_site_label_2
_geom_bond_distance
Mo1 O1 1.704(7)
Mo1 O2 1.705(7)
Mo1 O5 1.900(7)
Mo1 O3 1.999(6)
Mo1 N3 2.234(9)
Mo1 O1M 2.288(7)
S1 O1S 1.505(8)
S1 C2S 1.770(13)
S1 C1S 1.773(14)
O1M C1M 1.421(11)
C1 C2 1.385(15)
C1 C5 1.386(15)
C1 C6 1.496(14)
N1 C2 1.332(13)
N1 C3 1.337(14)
N2 C6 1.293(13)
N2 N3 1.408(11)
C3 C4 1.387(15)
O3 C6 1.324(12)
N3 C7 1.277(13)
O4 C16 1.238(12)
N4 C15 1.278(13)
N4 N5 1.385(12)
C4 C5 1.363(14)
O5 C13 1.328(12)
N5 C16 1.350(13)
N6 C20 1.323(13)
N6 C21 1.326(13)
C7 C8 1.453(15)
C8 C9 1.382(14)
C8 C13 1.433(15)
C9 C10 1.387(14)
C10 C11 1.399(15)
C10 C14 1.492(14)
C11 C12 1.393(15)
C12 C13 1.405(14)
C12 C15 1.461(15)
C16 C17 1.479(15)
C17 C21 1.381(14)
C17 C18 1.386(15)
C18 C19 1.396(15)
C19 C20 1.375(15)

loop_
_geom_hbond_atom_site_label_D
_geom_hbond_atom_site_label_H
_geom_hbond_atom_site_label_A
_geom_hbond_distance_DH
_geom_hbond_distance_HA
_geom_hbond_distance_DA
_geom_hbond_angle_DHA
N5 H5N O1S 0.86(10) 2.05(10) 2.900(12) 171(9)

loop_
_geom_torsion_atom_site_label_1
_geom_torsion_atom_site_label_2
_geom_torsion_atom_site_label_3
_geom_torsion_atom_site_label_4
_geom_torsion
O1 Mo1 O1M C1M 95.1(17)
O2 Mo1 O1M C1M -77.4(9)
O5 Mo1 O1M C1M 177.5(9)
O3 Mo1 O1M C1M 19.7(8)
N3 Mo1 O1M C1M 93.3(9)
C3 N1 C2 C1 0.7(15)
C5 C1 C2 N1 -1.0(15)
C6 C1 C2 N1 174.2(9)
C2 N1 C3 C4 0.7(15)
O1 Mo1 O3 C6 -78.4(7)
O2 Mo1 O3 C6 174.9(7)
O5 Mo1 O3 C6 42.8(10)
N3 Mo1 O3 C6 11.7(7)
O1M Mo1 O3 C6 89.8(7)
C6 N2 N3 C7 -176.6(9)
C6 N2 N3 Mo1 6.9(10)
O1 Mo1 N3 C7 -90.8(10)
O2 Mo1 N3 C7 117.0(12)
O5 Mo1 N3 C7 9.3(10)
O3 Mo1 N3 C7 173.9(10)
O1M Mo1 N3 C7 88.8(10)
O1 Mo1 N3 N2 85.1(7)
O2 Mo1 N3 N2 -67.1(12)
O5 Mo1 N3 N2 -174.8(7)
O3 Mo1 N3 N2 -10.2(6)
O1M Mo1 N3 N2 -95.3(7)
N1 C3 C4 C5 -1.9(16)
O1 Mo1 O5 C13 79.5(10)
O2 Mo1 O5 C13 -171.2(10)
O3 Mo1 O5 C13 -40.7(13)
N3 Mo1 O5 C13 -10.8(10)
O1M Mo1 O5 C13 -88.3(10)
C15 N4 N5 C16 -172.4(10)
C3 C4 C5 C1 1.6(15)
C2 C1 C5 C4 -0.2(15)
C6 C1 C5 C4 -175.5(9)
N3 N2 C6 O3 3.3(13)
N3 N2 C6 C1 -176.6(8)
Mo1 O3 C6 N2 -13.4(13)
Mo1 O3 C6 C1 166.5(6)
C2 C1 C6 N2 10.9(15)
C5 C1 C6 N2 -173.9(9)
C2 C1 C6 O3 -169.0(9)
C5 C1 C6 O3 6.1(14)
N2 N3 C7 C8 178.3(9)
Mo1 N3 C7 C8 -5.8(16)
N3 C7 C8 C9 -179.2(10)
N3 C7 C8 C13 -1.4(17)
C13 C8 C9 C10 -0.2(16)
C7 C8 C9 C10 177.6(10)
C8 C9 C10 C11 1.1(16)
C8 C9 C10 C14 179.2(10)
C9 C10 C11 C12 -0.2(15)
C14 C10 C11 C12 -178.4(10)
C10 C11 C12 C13 -1.5(16)
C10 C11 C12 C15 177.3(10)
Mo1 O5 C13 C12 -171.1(7)
Mo1 O5 C13 C8 8.0(17)
C11 C12 C13 O5 -178.5(9)
C15 C12 C13 O5 2.6(15)
C11 C12 C13 C8 2.3(15)
C15 C12 C13 C8 -176.6(9)
C9 C8 C13 O5 179.4(9)
C7 C8 C13 O5 1.6(16)
C9 C8 C13 C12 -1.5(15)
C7 C8 C13 C12 -179.3(10)
N5 N4 C15 C12 -177.0(9)
C11 C12 C15 N4 7.4(17)
C13 C12 C15 N4 -173.8(10)
N4 N5 C16 O4 3.7(16)
N4 N5 C16 C17 -175.5(9)
O4 C16 C17 C21 -1.6(16)
N5 C16 C17 C21 177.6(10)
O4 C16 C17 C18 179.4(11)
N5 C16 C17 C18 -1.4(16)
C21 C17 C18 C19 -0.3(16)
C16 C17 C18 C19 178.7(10)
C17 C18 C19 C20 -0.6(16)
C21 N6 C20 C19 -1.3(17)
C18 C19 C20 N6 1.5(17)
C20 N6 C21 C17 0.2(16)
C18 C17 C21 N6 0.6(17)
C16 C17 C21 N6 -178.5(10)
